data_4033861
loop_
_publ_author_name
'Yang, Hongwei'
'Huang, Liping'
'Xu, Minxian'
'Tang, Yongxing'
'Wang, Bohan'
'Cheng, Guangbin'

_publ_section_title
;
 Strategy for Extending the Nitrogen Chain: The Bis(1,2,3-triazole)
 Formation Reaction from Tosylhydrazones and <i>N</i>-Amino Azole.
;
_journal_issue 17
_journal_name_full 'The Journal of organic chemistry'
_journal_page_first 10629
_journal_page_last 10634
_journal_paper_doi 10.1021/acs.joc.9b00801
_journal_volume 84
_journal_year 2019
_chemical_formula_moiety 'C10 H8 N6'
_chemical_formula_sum 'C10 H8 N6'
_chemical_formula_weight 212.22
_space_group_IT_number 4
_space_group_name_Hall 'P 2yb'
_space_group_name_H-M_alt 'P 1 21 1'
_symmetry_cell_setting monoclinic
_symmetry_space_group_name_Hall 'P 2yb'
_symmetry_space_group_name_H-M 'P 1 21 1'
_atom_sites_solution_hydrogens geom
_atom_sites_solution_primary direct
_atom_sites_solution_secondary difmap
_audit_creation_method SHELXL-97
_cell_angle_alpha 90.00
_cell_angle_beta 93.877(5)
_cell_angle_gamma 90.00
_cell_formula_units_Z 2
_cell_length_a 5.5409(6)
_cell_length_b 8.9312(11)
_cell_length_c 10.2919(13)
_cell_measurement_reflns_used 861
_cell_measurement_temperature 172(2)
_cell_measurement_theta_max 24.82
_cell_measurement_theta_min 3.02
_cell_volume 508.15(11)
_computing_structure_refinement 'SHELXL-97 (Sheldrick, 2008)'
_computing_structure_solution 'SHELXS-97 (Sheldrick, 2008)'
_diffrn_ambient_temperature 172(2)
_diffrn_measured_fraction_theta_full 0.987
_diffrn_measured_fraction_theta_max 0.987
_diffrn_measurement_device_type 'PHOTON100 CMOS detector'
_diffrn_measurement_method 'omega scan'
_diffrn_radiation_monochromator 'TRIUMPH curved crystal monochromator'
_diffrn_radiation_source 'fine-focus sealed tube'
_diffrn_radiation_type MoK\a
_diffrn_radiation_wavelength 0.71073
_diffrn_reflns_av_R_equivalents 0.0392
_diffrn_reflns_av_sigmaI/netI 0.0392
_diffrn_reflns_limit_h_max 6
_diffrn_reflns_limit_h_min -6
_diffrn_reflns_limit_k_max 10
_diffrn_reflns_limit_k_min -10
_diffrn_reflns_limit_l_max 12
_diffrn_reflns_limit_l_min -12
_diffrn_reflns_number 2960
_diffrn_reflns_theta_full 25.35
_diffrn_reflns_theta_max 25.35
_diffrn_reflns_theta_min 3.02
_exptl_absorpt_coefficient_mu 0.094
_exptl_absorpt_correction_T_max 0.7452
_exptl_absorpt_correction_T_min 0.6835
_exptl_absorpt_correction_type multi-scan
_exptl_absorpt_process_details 'SADABS (Bruker, 2012)'
_exptl_crystal_density_diffrn 1.387
_exptl_crystal_density_method 'not measured'
_exptl_crystal_description plate
_exptl_crystal_F_000 220
_exptl_crystal_size_max 0.24
_exptl_crystal_size_mid 0.18
_exptl_crystal_size_min 0.11
_refine_diff_density_max 0.154
_refine_diff_density_min -0.167
_refine_diff_density_rms 0.037
_refine_ls_abs_structure_details 'Flack H D (1983), Acta Cryst. A39, 876-881'
_refine_ls_extinction_method none
_refine_ls_goodness_of_fit_ref 1.049
_refine_ls_hydrogen_treatment constr
_refine_ls_matrix_type full
_refine_ls_number_parameters 145
_refine_ls_number_reflns 991
_refine_ls_number_restraints 1
_refine_ls_restrained_S_all 1.048
_refine_ls_R_factor_all 0.0490
_refine_ls_R_factor_gt 0.0332
_refine_ls_shift/su_max 0.000
_refine_ls_shift/su_mean 0.000
_refine_ls_structure_factor_coef Fsqd
_refine_ls_weighting_details 'calc w=1/[\s^2^(Fo^2^)+(0.0391P)^2^+0.0000P] where P=(Fo^2^+2Fc^2^)/3'
_refine_ls_weighting_scheme calc
_refine_ls_wR_factor_gt 0.0641
_refine_ls_wR_factor_ref 0.0694
_reflns_number_gt 835
_reflns_number_total 991
_reflns_threshold_expression >2sigma(I)
_cod_data_source_file jo9b00801_si_003.cif
_cod_data_source_block 1
_cod_depositor_comments
;
The following automatic conversions were performed:

data item '_symmetry_cell_setting' value 'Monoclinic' was changed to
'monoclinic' in accordance with the
/home/data/users/saulius/crontab/automatic-downloads/current/ACS/lib/dictionaries/cif_core.dic
dictionary named 'cif_core.dic' version 2.4.2 last updated on
2011-04-26.

Automatic conversion script
Id: cif_fix_values 6909 2019-04-08 15:41:33Z antanas 
;
_cod_original_sg_symbol_H-M 'P2(1)   '
_cod_database_code 4033861

loop_
_symmetry_equiv_pos_as_xyz
'x, y, z'
'-x, y+1/2, -z'

loop_
_atom_site_label
_atom_site_type_symbol
_atom_site_fract_x
_atom_site_fract_y
_atom_site_fract_z
_atom_site_U_iso_or_equiv
_atom_site_adp_type
_atom_site_occupancy
_atom_site_symmetry_multiplicity
_atom_site_calc_flag
_atom_site_refinement_flags
C1 C 0.9395(4) 0.0082(3) 0.3683(2) 0.0211(6) Uani 1 1 d .
C2 C 1.0784(4) 0.1233(3) 0.3284(2) 0.0241(6) Uani 1 1 d .
H2 H 1.1112 0.2164 0.3707 0.029 Uiso 1 1 calc R
C3 C 1.4362(5) 0.2690(4) -0.0242(3) 0.0328(7) Uani 1 1 d .
H3 H 1.4498 0.3287 -0.0997 0.039 Uiso 1 1 calc R
C4 C 1.2263(4) 0.2309(3) 0.0268(3) 0.0281(6) Uani 1 1 d .
H4 H 1.0658 0.2562 -0.0038 0.034 Uiso 1 1 calc R
C5 C 0.7971(4) -0.0054(3) 0.4832(2) 0.0232(6) Uani 1 1 d .
C6 C 0.8666(5) 0.0706(3) 0.5976(3) 0.0289(6) Uani 1 1 d .
H6 H 1.0084 0.1307 0.6021 0.035 Uiso 1 1 calc R
C7 C 0.7301(5) 0.0592(3) 0.7050(3) 0.0368(7) Uani 1 1 d .
H7 H 0.7786 0.1110 0.7830 0.044 Uiso 1 1 calc R
C8 C 0.5222(5) -0.0281(3) 0.6984(3) 0.0370(8) Uani 1 1 d .
H8 H 0.4272 -0.0351 0.7716 0.044 Uiso 1 1 calc R
C9 C 0.4538(5) -0.1045(3) 0.5855(3) 0.0350(7) Uani 1 1 d .
H9 H 0.3127 -0.1652 0.5817 0.042 Uiso 1 1 calc R
C10 C 0.5892(4) -0.0936(3) 0.4774(3) 0.0288(7) Uani 1 1 d .
H10 H 0.5404 -0.1461 0.3997 0.035 Uiso 1 1 calc R
N1 N 1.1585(3) 0.0746(2) 0.21489(19) 0.0238(5) Uani 1 1 d .
N2 N 1.0757(4) -0.0642(2) 0.1833(2) 0.0309(6) Uani 1 1 d .
N3 N 0.9408(4) -0.1033(2) 0.2772(2) 0.0274(5) Uani 1 1 d .
N4 N 1.3006(3) 0.1480(2) 0.1318(2) 0.0239(5) Uani 1 1 d .
N5 N 1.5424(3) 0.1329(3) 0.1451(2) 0.0310(5) Uani 1 1 d .
N6 N 1.6252(4) 0.2086(3) 0.0494(2) 0.0346(6) Uani 1 1 d .

loop_
_atom_site_aniso_label
_atom_site_aniso_U_11
_atom_site_aniso_U_22
_atom_site_aniso_U_33
_atom_site_aniso_U_23
_atom_site_aniso_U_13
_atom_site_aniso_U_12
C1 0.0178(12) 0.0212(12) 0.0237(13) -0.0007(12) -0.0027(10) 0.0019(12)
C2 0.0235(12) 0.0219(14) 0.0270(15) -0.0017(12) 0.0015(11) 0.0002(12)
C3 0.0302(15) 0.0393(17) 0.0293(16) 0.0080(13) 0.0058(12) 0.0000(13)
C4 0.0215(12) 0.0346(16) 0.0281(15) 0.0075(13) 0.0015(11) 0.0048(13)
C5 0.0223(13) 0.0215(13) 0.0257(14) 0.0044(12) 0.0000(11) 0.0043(12)
C6 0.0273(14) 0.0266(14) 0.0332(15) 0.0008(13) 0.0044(11) -0.0020(13)
C7 0.0444(17) 0.0359(17) 0.0307(16) -0.0024(15) 0.0070(13) 0.0017(16)
C8 0.0376(16) 0.0355(19) 0.0397(18) 0.0117(15) 0.0162(14) 0.0093(15)
C9 0.0258(14) 0.0324(15) 0.0475(19) 0.0075(15) 0.0076(14) 0.0002(13)
C10 0.0256(13) 0.0271(15) 0.0334(16) 0.0030(14) 0.0001(12) 0.0000(13)
N1 0.0266(11) 0.0214(12) 0.0241(12) 0.0004(10) 0.0064(9) -0.0013(10)
N2 0.0392(12) 0.0251(14) 0.0288(13) -0.0019(10) 0.0042(11) -0.0022(11)
N3 0.0338(12) 0.0225(12) 0.0263(12) 0.0003(11) 0.0052(10) -0.0015(11)
N4 0.0194(10) 0.0272(12) 0.0253(12) 0.0034(10) 0.0032(9) -0.0003(10)
N5 0.0210(11) 0.0348(13) 0.0371(13) 0.0024(12) 0.0013(10) 0.0045(11)
N6 0.0246(11) 0.0405(14) 0.0393(14) 0.0041(12) 0.0071(10) 0.0013(12)

loop_
_atom_type_symbol
_atom_type_description
_atom_type_scat_dispersion_real
_atom_type_scat_dispersion_imag
_atom_type_scat_source
C C 0.0033 0.0016 'International Tables Vol C Tables 4.2.6.8 and 6.1.1.4'
H H 0.0000 0.0000 'International Tables Vol C Tables 4.2.6.8 and 6.1.1.4'
N N 0.0061 0.0033 'International Tables Vol C Tables 4.2.6.8 and 6.1.1.4'

loop_
_geom_angle_atom_site_label_1
_geom_angle_atom_site_label_2
_geom_angle_atom_site_label_3
_geom_angle
C2 C1 N3 108.2(2)
C2 C1 C5 130.5(2)
N3 C1 C5 121.3(2)
N1 C2 C1 104.1(2)
N1 C2 H2 128.0
C1 C2 H2 128.0
C4 C3 N6 109.6(2)
C4 C3 H3 125.2
N6 C3 H3 125.2
C3 C4 N4 103.0(2)
C3 C4 H4 128.5
N4 C4 H4 128.5
C6 C5 C10 119.6(2)
C6 C5 C1 120.5(2)
C10 C5 C1 119.9(2)
C7 C6 C5 120.3(2)
C7 C6 H6 119.8
C5 C6 H6 119.8
C6 C7 C8 119.9(3)
C6 C7 H7 120.0
C8 C7 H7 120.0
C9 C8 C7 119.9(3)
C9 C8 H8 120.0
C7 C8 H8 120.0
C8 C9 C10 120.6(3)
C8 C9 H9 119.7
C10 C9 H9 119.7
C9 C10 C5 119.7(3)
C9 C10 H10 120.2
C5 C10 H10 120.2
C2 N1 N2 112.1(2)
C2 N1 N4 128.6(2)
N2 N1 N4 119.2(2)
N3 N2 N1 105.6(2)
N2 N3 C1 110.0(2)
N5 N4 C4 112.59(19)
N5 N4 N1 120.0(2)
C4 N4 N1 127.24(19)
N6 N5 N4 105.7(2)
N5 N6 C3 109.2(2)

loop_
_geom_bond_atom_site_label_1
_geom_bond_atom_site_label_2
_geom_bond_distance
C1 C2 1.364(4)
C1 N3 1.368(3)
C1 C5 1.470(3)
C2 N1 1.349(3)
C2 H2 0.9500
C3 C4 1.351(4)
C3 N6 1.361(3)
C3 H3 0.9500
C4 N4 1.352(3)
C4 H4 0.9500
C5 C6 1.391(4)
C5 C10 1.394(3)
C6 C7 1.384(4)
C6 H6 0.9500
C7 C8 1.389(4)
C7 H7 0.9500
C8 C9 1.379(4)
C8 H8 0.9500
C9 C10 1.387(3)
C9 H9 0.9500
C10 H10 0.9500
N1 N2 1.354(3)
N1 N4 1.368(3)
N2 N3 1.309(3)
N4 N5 1.344(3)
N5 N6 1.303(3)
